data_2011540
loop_
_publ_author_name
'Hosomi, Hiroyuki'
'Ohba, Shigeru'
'Ito, Yoshikatsu'

_publ_section_title
;
 Fumaric acid--<i>trans</i>-cinnamamide(1/2)
;
_journal_issue 11
_journal_name_full 'Acta Crystallographica Section C'
_journal_page_first e507
_journal_page_last e508
_journal_paper_doi 10.1107/S0108270100013007
_journal_volume 56
_journal_year 2000
_chemical_formula_moiety 'C4 H4 O4, (C9 H9 N1 O1)2'
_chemical_formula_sum 'C22 H22 N2 O6'
_chemical_formula_weight 410.43
_space_group_IT_number 14
_symmetry_cell_setting monoclinic
_symmetry_space_group_name_Hall '-P 2yn'
_symmetry_space_group_name_H-M 'P 1 21/n 1'
_cell_angle_alpha 90
_cell_angle_beta 94.600(10)
_cell_angle_gamma 90
_cell_formula_units_Z 2
_cell_length_a 11.547(2)
_cell_length_b 5.354(2)
_cell_length_c 16.820(2)
_cell_measurement_reflns_used 25
_cell_measurement_temperature 298.0(10)
_cell_measurement_theta_max 15.0
_cell_measurement_theta_min 13.5
_cell_volume 1036.5(4)
_computing_cell_refinement 'MSC/AFC Diffractometer Control Software'
_computing_data_collection
;MSC/AFC Diffractometer Control Software
(Molecular Structure Corporation, 1993)
;
_computing_data_reduction
;TEXSAN
(Molecular Structure Corporation, 1999)
;
_computing_molecular_graphics 'ORTEP-II (Johnson, 1976)'
_computing_publication_material TEXSAN
_computing_structure_refinement 'SHELXL97 (Sheldrick, 1997)'
_computing_structure_solution 'SIR92 (Altomare et al., 1994)'
_diffrn_measurement_device_type 'Rigaku AFC7R'
_diffrn_measurement_method \q-2\q
_diffrn_radiation_type 'Mo K\a'
_diffrn_radiation_wavelength .71073
_diffrn_reflns_av_R_equivalents .021
_diffrn_reflns_limit_h_max 15
_diffrn_reflns_limit_h_min 0
_diffrn_reflns_limit_k_max 7
_diffrn_reflns_limit_k_min 0
_diffrn_reflns_limit_l_max 22
_diffrn_reflns_limit_l_min -22
_diffrn_reflns_number 2482
_diffrn_reflns_theta_max 27.5
_diffrn_reflns_theta_min 2.5
_diffrn_standards_decay_% 0
_diffrn_standards_interval_count 150
_diffrn_standards_number 3
_exptl_absorpt_coefficient_mu .096
_exptl_absorpt_correction_type none
_exptl_crystal_colour colourless
_exptl_crystal_density_diffrn 1.315
_exptl_crystal_density_method 'not measured'
_exptl_crystal_description prism
_exptl_crystal_size_max .8
_exptl_crystal_size_mid .5
_exptl_crystal_size_min .15
_refine_diff_density_max .32
_refine_diff_density_min -.21
_refine_ls_extinction_method none
_refine_ls_goodness_of_fit_ref 1.17
_refine_ls_hydrogen_treatment 'H atoms: see text'
_refine_ls_number_parameters 181
_refine_ls_number_reflns 2367
_refine_ls_R_factor_gt .071
_refine_ls_shift/su_max .001
_refine_ls_structure_factor_coef Fsqd
_refine_ls_weighting_details 'w = 1/[\s^2^(Fo^2^) + (0.03P)^2^+1.00P] where P=(Fo^2^+2Fc^2^)/3'
_refine_ls_weighting_scheme calc
_refine_ls_wR_factor_ref .175
_reflns_number_gt 1405
_reflns_number_total 2367
_reflns_threshold_expression I>2\s(I)
_cod_data_source_file qa0399.cif
_cod_data_source_block I'
_cod_original_sg_symbol_H-M 'P 21/n'
_cod_original_formula_sum 'C22 H22 N2 O6 '
_cod_database_code 2011540
_cod_database_fobs_code 2011540

loop_
_symmetry_equiv_pos_as_xyz
x,y,z
1/2-x,1/2+y,1/2-z
-x,-y,-z
1/2+x,1/2-y,1/2+z

loop_
_atom_site_label
_atom_site_fract_x
_atom_site_fract_y
_atom_site_fract_z
_atom_site_U_iso_or_equiv
_atom_site_adp_type
_atom_site_calc_flag
_atom_site_refinement_flags
_atom_site_occupancy
_atom_site_disorder_assembly
_atom_site_disorder_group
_atom_site_type_symbol
O1 .3734(2) .1302(5) .1976(2) .0841(8) Uani d . 1.000 . . O
O2 .3879(3) .8046(6) .4043(2) .0850(10) Uani d P .852(6) . A O
O2* .3867 .8900 .3962 .0853 Uiso d P .148(6) . B O
O3 .2913(3) .4487(6) .3939(2) .0850(10) Uani d P .852(6) . A O
O3* .3127 .5036 .4176 .0848 Uiso d P .148(6) . B O
N4 .3504(3) .5444(7) .1840(2) .0890(10) Uani d . 1.000 . . N
C5 .3788(3) .5855(8) .4216(2) .0620(10) Uani d P .852(6) . A C
C5* .3849 .6939 .4325 .0616 Uiso d P .148(6) . B C
C6 .4609(3) .4434(8) .4754(3) .0630(10) Uani d P .852(6) . A C
C6* .4842 .6119 .4887 .0627 Uiso d P .148(6) . B C
C7 .4084(3) .3450(7) .2110(2) .0632(8) Uani d . 1.000 . . C
C8 .5215(3) .3911(7) .2562(2) .0623(8) Uani d . 1.000 . . C
C9 .5712(3) .2167(7) .3029(2) .0634(9) Uani d . 1.000 . . C
C10 .6805(3) .2251(6) .3518(2) .0555(8) Uani d . 1.000 . . C
C11 .7064(4) .0414(8) .4075(2) .0750(10) Uani d . 1.000 . . C
C12 .8081(4) .0425(9) .4553(3) .0910(10) Uani d . 1.000 . . C
C13 .8870(4) .2289(9) .4474(3) .0900(10) Uani d . 1.000 . . C
C14 .8649(4) .4099(9) .3923(3) .0860(10) Uani d . 1.000 . . C
C15 .7631(3) .4099(8) .3444(3) .0730(10) Uani d . 1.000 . . C
H3 .233(3) .528(8) .356(2) .1072(2) Uiso d P .852(6) . A H
H4A .286(3) .516(8) .164(2) .0840(2) Uiso d . 1.000 . . H
H4B .376(3) .695(8) .197(2) .0892(2) Uiso d . 1.000 . . H
H6 .462(3) .266(7) .476(2) .05720(10) Uiso d P .852(6) . A H
H8 .544(3) .570(7) .256(2) .07680(10) Uiso d . 1.000 . . H
H9 .523(3) .086(7) .304(2) .08310(10) Uiso d . 1.000 . . H
H11 .647(3) -.068(8) .405(2) .1090(2) Uiso d . 1.000 . . H
H12 .825(4) -.078(9) .495(3) .1230(2) Uiso d . 1.000 . . H
H13 .958(3) .232(7) .478(2) .08610(10) Uiso d . 1.000 . . H
H14 .915(4) .523(8) .384(2) .1046(2) Uiso d . 1.000 . . H
H15 .745(3) .517(7) .317(2) .06900(10) Uiso d . 1.000 . . H

loop_
_atom_site_aniso_label
_atom_site_aniso_U_11
_atom_site_aniso_U_22
_atom_site_aniso_U_33
_atom_site_aniso_U_12
_atom_site_aniso_U_13
_atom_site_aniso_U_23
O1 .067(2) .059(2) .120(2) -.0020(10) -.0300(10) -.0010(10)
O2 .083(2) .064(2) .105(2) -.020(2) -.020(2) .018(2)
O3 .072(2) .058(2) .116(3) -.0090(10) -.039(2) .003(2)
N4 .075(2) .068(2) .118(3) .014(2) -.029(2) -.002(2)
C5 .052(2) .057(2) .074(3) -.002(2) -.003(2) -.001(2)
C6 .053(2) .058(3) .076(3) -.007(2) -.003(2) -.002(2)
C7 .056(2) .060(2) .072(2) .009(2) -.003(2) .000(2)
C8 .059(2) .051(2) .074(2) .001(2) -.010(2) -.001(2)
C9 .057(2) .056(2) .076(2) -.004(2) -.004(2) .005(2)
C10 .051(2) .055(2) .060(2) .0030(10) .0000(10) -.003(2)
C11 .070(2) .071(2) .084(3) .003(2) -.002(2) .016(2)
C12 .082(3) .089(3) .099(3) .012(2) -.017(2) .022(3)
C13 .069(2) .102(3) .095(3) .013(2) -.027(2) -.003(3)
C14 .065(2) .089(3) .102(3) -.016(2) -.013(2) .001(3)
C15 .072(2) .065(2) .079(3) -.004(2) -.009(2) .013(2)

loop_
_atom_type_symbol
_atom_type_description
_atom_type_scat_dispersion_real
_atom_type_scat_dispersion_imag
_atom_type_scat_source
C C .003 .002
;International Tables for Crystallography
(1992, Vol. C)
;
H H .000 .000
;International Tables for Crystallography
(1992, Vol. C)
;
N N .006 .003
;International Tables for Crystallography
(1992, Vol. C)
;
O O .011 .006
;International Tables for Crystallography
(1992, Vol. C)
;

loop_
_geom_angle_atom_site_label_1
_geom_angle_atom_site_label_2
_geom_angle_atom_site_label_3
_geom_angle_site_symmetry_1
_geom_angle_site_symmetry_2
_geom_angle_site_symmetry_3
_geom_angle
_geom_angle_publ_flag
C5 O3 H3 1_555 1_555 1_555 117(2) no
C7 N4 H4A 1_555 1_555 1_555 114(2) no
C7 N4 H4B 1_555 1_555 1_555 119(2) no
H4A N4 H4B 1_555 1_555 1_555 124(3) no
O2 C5 O3 1_555 1_555 1_555 122.5(4) no
O2 C5 C6 1_555 1_555 1_555 125.7(3) no
O3 C5 C6 1_555 1_555 1_555 111.9(3) no
O2* C5* O3* 1_555 1_555 1_555 127.1 no
O2* C5* C6* 1_555 1_555 1_555 121.9 no
O3* C5* C6* 1_555 1_555 1_555 109.4 no
C5 C6 C6 1_555 1_555 3_666 121.5(5) no
C5 C6 H6 1_555 1_555 1_555 122.0(10) no
C6 C6 H6 3_666 1_555 1_555 116.0(10) no
C5* C6* C6* 1_555 1_555 3_666 129.8 no
O1 C7 N4 1_555 1_555 1_555 122.8(3) no
O1 C7 C8 1_555 1_555 1_555 120.9(3) no
N4 C7 C8 1_555 1_555 1_555 116.4(3) no
C7 C8 C9 1_555 1_555 1_555 120.8(3) no
C7 C8 H8 1_555 1_555 1_555 112.0(10) no
C9 C8 H8 1_555 1_555 1_555 125.0(10) no
C8 C9 C10 1_555 1_555 1_555 129.2(3) no
C8 C9 H9 1_555 1_555 1_555 109(2) no
C10 C9 H9 1_555 1_555 1_555 121(2) no
C9 C10 C11 1_555 1_555 1_555 119.8(3) no
C9 C10 C15 1_555 1_555 1_555 123.0(3) no
C11 C10 C15 1_555 1_555 1_555 117.2(3) no
C10 C11 C12 1_555 1_555 1_555 121.8(4) no
C10 C11 H11 1_555 1_555 1_555 108(2) no
C12 C11 H11 1_555 1_555 1_555 129(2) no
C11 C12 C13 1_555 1_555 1_555 119.6(4) no
C11 C12 H12 1_555 1_555 1_555 122(2) no
C13 C12 H12 1_555 1_555 1_555 118(2) no
C12 C13 C14 1_555 1_555 1_555 120.0(4) no
C12 C13 H13 1_555 1_555 1_555 121(2) no
C14 C13 H13 1_555 1_555 1_555 118(2) no
C13 C14 C15 1_555 1_555 1_555 120.6(4) no
C13 C14 H14 1_555 1_555 1_555 122(2) no
C15 C14 H14 1_555 1_555 1_555 117(2) no
C10 C15 C14 1_555 1_555 1_555 120.7(4) no
C10 C15 H15 1_555 1_555 1_555 115(2) no
C14 C15 H15 1_555 1_555 1_555 122(2) no

loop_
_geom_bond_atom_site_label_1
_geom_bond_atom_site_label_2
_geom_bond_site_symmetry_1
_geom_bond_site_symmetry_2
_geom_bond_distance
_geom_bond_publ_flag
O1 C7 . . 1.234(4) yes
O2 C5 . . 1.215(5) yes
O2* C5* . . 1.216 no
O3 C5 . . 1.303(5) yes
O3 H3 . . .99(4) no
O3* C5* . . 1.328 no
N4 C7 . . 1.321(5) yes
N4 H4A . . .81(4) no
N4 H4B . . .88(4) no
C5 C6 . . 1.469(5) yes
C5* C6* . . 1.492 no
C6 C6 . 3_666 1.322(8) yes
C6 H6 . . .95(4) no
C6* C6* . 3_666 1.300 yes
C7 C8 . . 1.478(4) yes
C8 C9 . . 1.321(5) yes
C8 H8 . . .99(4) no
C9 C10 . . 1.450(4) no
C9 H9 . . .89(4) no
C10 C11 . . 1.375(5) no
C10 C15 . . 1.387(5) no
C11 C12 . . 1.369(6) no
C11 H11 . . .90(4) no
C12 C13 . . 1.365(7) no
C12 H12 . . .93(5) no
C13 C14 . . 1.351(7) no
C13 H13 . . .93(3) no
C14 C15 . . 1.371(6) no
C14 H14 . . .86(4) no
C15 H15 . . .75(3) no

loop_
_geom_hbond_atom_site_label_D
_geom_hbond_atom_site_label_H
_geom_hbond_atom_site_label_A
_geom_hbond_site_symmetry_A
_geom_hbond_distance_DH
_geom_hbond_distance_HA
_geom_hbond_distance_DA
_geom_hbond_angle_DHA
O3 H3 O1 2_555 .99(4) 1.56(3) 2.542(4) 171(4)
N4 H4A O2 2_545 .81(4) 2.50(4) 3.282(5) 163(4)
N4 H4A O2* 2_545 .81(4) 2.26 3.067 173
N4 H4B O1 1_565 .88(4) 2.33(4) 3.154(5) 155(3)
